data_1100332
loop_
_publ_author_name
'Zarges, Wolfgang'
'Marsch, Michael'
'Harms, Klaus'
'Frenking, Gernot'
'Boche, Gernot'
'Koch, Wolfram'

_publ_section_title
;
 R\"ontgenstrukturuntersuchung von
 \a-(Trimethylsilyl)benzyllithium&#x00B7;Tetramethylendiamin
 [C~6~H~5~CH(SiMe~3~)Li&#x00B7;TMEDA] und
 \a-(Phenylthio)-benzyllithium&#x00B7;3 Tetrahydrofuran
 [C~6~H~5~CH(SPh)Li&#x00B7;(THF)~3~] -- zwei zentral-chirale
 Benzyllithium-Verbindungen
;
_journal_coden_ASTM CHBEAM
_journal_issue 3
_journal_name_full 'Chemische Berichte'
_journal_page_first 543
_journal_page_last 549
_journal_paper_doi 10.1002/cber.19911240321
_journal_volume 124
_journal_year 1991
_chemical_formula_sum 'C16 H31 Li N2 Si'
_space_group_IT_number 14
_symmetry_cell_setting monoclinic
_symmetry_space_group_name_Hall '-P 2ybc'
_symmetry_space_group_name_H-M 'P 1 21/c 1'
_cell_angle_alpha 90
_cell_angle_beta 102.54(1)
_cell_angle_gamma 90
_cell_formula_units_Z 4
_cell_length_a 12.955(2)
_cell_length_b 9.721(2)
_cell_length_c 15.582(1)
_cod_original_sg_symbol_H-M 'P 21/c'
_cod_original_formula_sum 'C16 H31 Li1 N2 Si1'
_cod_database_code 1100332

loop_
_symmetry_equiv_pos_site_id
_symmetry_equiv_pos_as_xyz
1 x,y,z
2 -x,1/2+y,1/2-z
3 -x,-y,-z
4 x,-1/2-y,-1/2+z

loop_
_atom_site_label
_atom_site_type_symbol
_atom_site_fract_x
_atom_site_fract_y
_atom_site_fract_z
Si1 Si 0.74128(6) 0.06160(9) 0.01585(6)
N1 N 0.59761(19) -0.34520(27) -0.15022(16)
N2 N 0.82242(18) -0.37613(24) -0.09902(15)
C1 C 0.70625(24) -0.11060(31) 0.04225(20)
H1 H 0.6378(21) -0.1248(28) 0.0405(16)
C2 C 0.76913(23) -0.21134(30) 0.09619(18)
C3 C 0.72691(27) -0.33639(32) 0.12081(19)
H2 H 0.65236(27) -0.35246(32) 0.10142(19)
C4 C 0.78763(34) -0.43625(37) 0.17128(22)
H3 H 0.75462(34) -0.51796(37) 0.18723(22)
C5 C 0.89551(34) -0.41928(38) 0.1990(2)
H4 H 0.93823(34) -0.48841(38) 0.2338(2)
C6 C 0.94105(26) -0.29979(36) 0.17531(19)
H5 H 1.01599(26) -0.28664(36) 0.19425(19)
C7 C 0.88107(24) -0.19937(32) 0.12516(18)
H6 H 0.91569(24) -0.11900(32) 0.10923(18)
C8 C 0.83896(26) 0.06883(37) -0.05566(22)
H7 H 0.80847(26) 0.01821(37) -0.10792(22)
H8 H 0.90457(26) 0.02685(37) -0.02725(22)
H9 H 0.85168(26) 0.16199(37) -0.07103(22)
C9 C 0.79756(30) 0.17116(33) 0.11346(20)
H10 H 0.74426(30) 0.18135(33) 0.14725(20)
H11 H 0.8161(3) 0.26003(33) 0.09454(20)
H12 H 0.85907(30) 0.12861(33) 0.14904(20)
C10 C 0.61886(27) 0.14889(37) -0.04520(24)
H13 H 0.63291(27) 0.24398(37) -0.05477(24)
H14 H 0.56273(27) 0.14223(37) -0.01406(24)
H15 H 0.59836(27) 0.10285(37) -0.10081(24)
C11 C 0.65421(26) -0.44097(35) -0.19721(21)
H16 H 0.61882(26) -0.44287(35) -0.25809(21)
H17 H 0.65279(26) -0.53118(35) -0.17241(21)
C12 C 0.76798(25) -0.39940(33) -0.19091(20)
H18 H 0.80372(25) -0.47122(33) -0.21523(20)
H19 H 0.76981(25) -0.31615(33) -0.22369(20)
C13 C 0.50289(29) -0.41025(44) -0.13208(26)
H20 H 0.52127(29) -0.49039(44) -0.09600(26)
H21 H 0.46592(29) -0.34620(44) -0.10273(26)
H22 H 0.45831(29) -0.43647(44) -0.18724(26)
C14 C 0.56703(29) -0.21985(37) -0.20171(23)
H23 H 0.62673(29) -0.17294(37) -0.21527(23)
H24 H 0.52016(29) -0.24831(37) -0.25527(23)
H25 H 0.53028(29) -0.15901(37) -0.17007(23)
C15 C 0.84366(28) -0.50610(32) -0.05023(21)
H26 H 0.77722(28) -0.54935(32) -0.04953(21)
H27 H 0.88542(28) -0.56611(32) -0.07797(21)
H28 H 0.88070(28) -0.48766(32) 0.00899(21)
C16 C 0.92352(25) -0.30742(35) -0.09778(22)
H29 H 0.91044(25) -0.22330(35) -0.13062(22)
H30 H 0.95536(25) -0.28698(35) -0.03757(22)
H31 H 0.97037(25) -0.36441(35) -0.12227(22)
Li1 Li 0.71404(40) -0.27349(53) -0.04735(33)

loop_
_atom_type_symbol
_atom_type_radius_bond
C 0.68
H 0.23
Li 1.20
N 0.68
Si 1.20
